data_2215139
loop_
_publ_author_name
'Benslimane, Meriem'
'Merazig, Hocine'
'Bouacida, Sofiane'
'Dembri, Sabrina'
'Beghidja, Adel'
'Ouahab, Lahc\`ene'

_publ_section_title
;
 2-Methylanilinium chloride monohydrate
;
_journal_coeditor_code HG2263
_journal_issue 9
_journal_name_full 'Acta Crystallographica Section E'
_journal_page_first o3682
_journal_page_last o3683
_journal_paper_doi 10.1107/S1600536807037117
_journal_volume 63
_journal_year 2007
_chemical_formula_iupac 'C7 H10 N +, Cl -, H2 O'
_chemical_formula_moiety 'C7 H10 N +, Cl -, H2 O'
_chemical_formula_sum 'C7 H12 Cl N O'
_chemical_formula_weight 161.63
_chemical_name_systematic
;
2-Methylanilinium chloride monohydrate
;
_space_group_IT_number 14
_symmetry_cell_setting monoclinic
_symmetry_space_group_name_Hall '-P 2ybc'
_symmetry_space_group_name_H-M 'P 1 21/c 1'
_atom_sites_solution_hydrogens geom
_atom_sites_solution_primary direct
_atom_sites_solution_secondary difmap
_audit_creation_method SHELXL97
_cell_angle_alpha 90.00
_cell_angle_beta 94.600(4)
_cell_angle_gamma 90.00
_cell_formula_units_Z 4
_cell_length_a 8.1871(5)
_cell_length_b 7.4046(4)
_cell_length_c 14.7415(5)
_cell_measurement_reflns_used 5072
_cell_measurement_temperature 173(2)
_cell_measurement_theta_max 25.028
_cell_measurement_theta_min 0.998
_cell_volume 890.78(8)
_computing_cell_refinement 'SCALEPACK (Otwinowski & Minor, 1997)'
_computing_data_collection 'COLLECT (Nonius, 1998)'
_computing_data_reduction 'SCALEPACK and DENZO (Otwinowski & Minor, 1997)'
_computing_molecular_graphics 'ORTEP-3 (Farrugia, 1997) and DIAMOND (Brandenburg et al., 2001)'
_computing_publication_material 'WinGX (Farrugia, 1999)'
_computing_structure_refinement 'SHELXL97 (Sheldrick, 1997)'
_computing_structure_solution 'SIR2002 (Burla <i>et al.</i>,  2003)'
_diffrn_ambient_temperature 100(2)
_diffrn_measured_fraction_theta_full 0.955
_diffrn_measured_fraction_theta_max 0.956
_diffrn_measurement_device_type 'Nonius KappaCCD'
_diffrn_measurement_method '\f and \w'
_diffrn_radiation_monochromator graphite
_diffrn_radiation_type MoK\a
_diffrn_radiation_wavelength 0.71073
_diffrn_reflns_av_R_equivalents 0.0156
_diffrn_reflns_av_sigmaI/netI 0.0264
_diffrn_reflns_limit_h_max 9
_diffrn_reflns_limit_h_min -9
_diffrn_reflns_limit_k_max 8
_diffrn_reflns_limit_k_min -8
_diffrn_reflns_limit_l_max 16
_diffrn_reflns_limit_l_min -16
_diffrn_reflns_number 2895
_diffrn_reflns_theta_full 25.00
_diffrn_reflns_theta_max 25.03
_diffrn_reflns_theta_min 2.50
_diffrn_standards_decay_% 0
_exptl_absorpt_coefficient_mu 0.367
_exptl_absorpt_correction_type none
_exptl_crystal_colour Red
_exptl_crystal_density_diffrn 1.205
_exptl_crystal_density_method 'not measured'
_exptl_crystal_description prism
_exptl_crystal_F_000 344
_exptl_crystal_size_max 0.10
_exptl_crystal_size_mid 0.08
_exptl_crystal_size_min 0.06
_refine_diff_density_max 0.266
_refine_diff_density_min -0.187
_refine_ls_extinction_coef 0.116(18)
_refine_ls_extinction_expression Fc^*^=kFc[1+0.001xFc^2^\l^3^/sin(2\q)]^-1/4^
_refine_ls_extinction_method SHELXL97
_refine_ls_goodness_of_fit_ref 1.107
_refine_ls_hydrogen_treatment mixed
_refine_ls_matrix_type full
_refine_ls_number_parameters 100
_refine_ls_number_reflns 1508
_refine_ls_number_restraints 0
_refine_ls_restrained_S_all 1.107
_refine_ls_R_factor_all 0.0523
_refine_ls_R_factor_gt 0.0397
_refine_ls_shift/su_max 0.001
_refine_ls_shift/su_mean 0.000
_refine_ls_structure_factor_coef Fsqd
_refine_ls_weighting_details 'calc w=1/[\s^2^(Fo^2^)+(0.0907P)^2^+0.0493P] where P=(Fo^2^+2Fc^2^)/3'
_refine_ls_weighting_scheme calc
_refine_ls_wR_factor_gt 0.1176
_refine_ls_wR_factor_ref 0.1414
_reflns_number_gt 1203
_reflns_number_total 1508
_reflns_threshold_expression I>2\s(I)
_cod_data_source_file hg2263.cif
_cod_data_source_block I
_cod_original_sg_symbol_H-M 'P 21/c'
_cod_database_code 2215139
_cod_database_fobs_code 2215139

loop_
_symmetry_equiv_pos_site_id
_symmetry_equiv_pos_as_xyz
1 x,y,z
2 -x,1/2+y,1/2-z
3 -x,-y,-z
4 x,1/2-y,1/2+z

loop_
_atom_site_aniso_label
_atom_site_aniso_U_11
_atom_site_aniso_U_22
_atom_site_aniso_U_33
_atom_site_aniso_U_12
_atom_site_aniso_U_13
_atom_site_aniso_U_23
N1 0.0624(12) 0.0549(11) 0.0463(10) 0.0004(8) 0.0053(8) -0.0004(7)
C1 0.0586(13) 0.0458(12) 0.0527(12) 0.0065(9) 0.0035(9) -0.0069(8)
C2 0.0653(15) 0.0590(14) 0.0581(13) 0.0029(11) 0.0096(10) -0.0041(10)
C3 0.0702(18) 0.0810(18) 0.0789(18) -0.0004(13) 0.0212(13) -0.0104(13)
C4 0.0610(16) 0.088(2) 0.097(2) 0.0064(14) 0.0095(14) -0.0251(16)
C5 0.0688(17) 0.0814(19) 0.0839(19) 0.0181(13) -0.0132(14) -0.0224(13)
C6 0.0764(17) 0.0592(14) 0.0559(14) 0.0133(11) -0.0042(11) -0.0084(9)
C7 0.117(2) 0.104(2) 0.0556(16) 0.0058(19) -0.0109(14) 0.0130(14)
O1W 0.142(2) 0.0740(13) 0.0642(12) 0.0295(13) 0.0406(12) 0.0094(10)
Cl1 0.0757(5) 0.0641(5) 0.0492(4) 0.0006(3) 0.0085(3) -0.0042(2)

loop_
_atom_site_type_symbol
_atom_site_label
_atom_site_fract_x
_atom_site_fract_y
_atom_site_fract_z
_atom_site_U_iso_or_equiv
_atom_site_thermal_displace_type
_atom_site_occupancy
N N1 0.2974(2) 0.3362(2) 0.44034(12) 0.0545(6) Uani 1.000
C C1 0.1203(3) 0.3087(3) 0.44239(15) 0.0524(7) Uani 1.000
C C2 0.0621(3) 0.2488(3) 0.52207(15) 0.0606(8) Uani 1.000
C C3 -0.1035(3) 0.2160(4) 0.5250(2) 0.0759(10) Uani 1.000
C C4 -0.2066(3) 0.2427(4) 0.4493(2) 0.0818(11) Uani 1.000
C C5 -0.1480(4) 0.3034(4) 0.3699(2) 0.0791(11) Uani 1.000
C C6 0.0189(3) 0.3381(3) 0.36395(16) 0.0643(9) Uani 1.000
C C7 0.0874(4) 0.4069(5) 0.27810(17) 0.0932(11) Uani 1.000
O O1W 0.4013(3) 0.0788(3) 0.32831(14) 0.0917(9) Uani 1.000
Cl Cl1 0.50523(7) 0.17364(8) 0.13149(3) 0.0628(3) Uani 1.000
H H1A 0.34565 0.32473 0.49634 0.0817 Uiso 1.000
H H1B 0.31628 0.44633 0.41937 0.0817 Uiso 1.000
H H1C 0.33783 0.25419 0.40409 0.0817 Uiso 1.000
H H2 0.13360 0.23052 0.57350 0.0727 Uiso 1.000
H H3 -0.14423 0.17583 0.57859 0.0910 Uiso 1.000
H H4 -0.31794 0.21978 0.45120 0.0981 Uiso 1.000
H H5 -0.22082 0.32174 0.31904 0.0949 Uiso 1.000
H H7A 0.14965 0.51482 0.29157 0.1397 Uiso 1.000
H H7B -0.00103 0.43297 0.23328 0.1397 Uiso 1.000
H H7C 0.15715 0.31644 0.25498 0.1397 Uiso 1.000
H H1W 0.424(3) 0.098(3) 0.2830(17) 0.0500 Uiso 1.000
H H2W 0.442(3) -0.008(4) 0.3448(16) 0.0500 Uiso 1.000

loop_
_atom_type_symbol
_atom_type_description
_atom_type_scat_dispersion_real
_atom_type_scat_dispersion_imag
_atom_type_scat_source
C C 0.0033 0.0016 'International Tables Vol C Tables 4.2.6.8 and 6.1.1.4'
H H 0.0000 0.0000 'International Tables Vol C Tables 4.2.6.8 and 6.1.1.4'
Cl Cl 0.1484 0.1585 'International Tables Vol C Tables 4.2.6.8 and 6.1.1.4'
N N 0.0061 0.0033 'International Tables Vol C Tables 4.2.6.8 and 6.1.1.4'
O O 0.0106 0.0060 'International Tables Vol C Tables 4.2.6.8 and 6.1.1.4'

loop_
_geom_angle_atom_site_label_1
_geom_angle_atom_site_label_2
_geom_angle_atom_site_label_3
_geom_angle
_geom_angle_publ_flag
H1W O1W H2W 109(3) no
H1B N1 H1C 109.00 no
C1 N1 H1C 109.00 no
C1 N1 H1A 109.00 no
C1 N1 H1B 110.00 no
H1A N1 H1B 109.00 no
H1A N1 H1C 109.00 no
C2 C1 C6 122.5(2) no
N1 C1 C6 119.2(2) no
N1 C1 C2 118.2(2) no
C1 C2 C3 119.4(2) no
C2 C3 C4 119.7(3) no
C3 C4 C5 120.7(3) no
C4 C5 C6 121.5(3) no
C1 C6 C5 116.2(2) no
C1 C6 C7 120.9(2) no
C5 C6 C7 122.9(2) no
C3 C2 H2 120.00 no
C1 C2 H2 120.00 no
C2 C3 H3 120.00 no
C4 C3 H3 120.00 no
C5 C4 H4 120.00 no
C3 C4 H4 120.00 no
C4 C5 H5 119.00 no
C6 C5 H5 119.00 no
C6 C7 H7B 109.00 no
C6 C7 H7C 109.00 no
C6 C7 H7A 109.00 no
H7A C7 H7C 109.00 no
H7B C7 H7C 109.00 no
H7A C7 H7B 109.00 no

loop_
_geom_bond_atom_site_label_1
_geom_bond_atom_site_label_2
_geom_bond_distance
_geom_bond_publ_flag
O1W H1W 0.72(3) no
O1W H2W 0.76(3) no
N1 C1 1.467(3) no
N1 H1B 0.8900 no
N1 H1A 0.8900 no
N1 H1C 0.8900 no
C1 C2 1.376(3) no
C1 C6 1.386(3) no
C2 C3 1.381(3) no
C3 C4 1.359(4) no
C4 C5 1.376(4) no
C5 C6 1.400(4) no
C6 C7 1.513(4) no
C2 H2 0.9300 no
C3 H3 0.9300 no
C4 H4 0.9300 no
C5 H5 0.9300 no
C7 H7C 0.9600 no
C7 H7A 0.9600 no
C7 H7B 0.9600 no

loop_
_geom_contact_atom_site_label_1
_geom_contact_atom_site_label_2
_geom_contact_distance
_geom_contact_site_symmetry_2
_geom_contact_publ_flag
Cl1 N1 3.2015(17) 2_645 no
Cl1 O1W 3.167(2) . no
Cl1 N1 3.1736(18) 4_554 no
Cl1 O1W 3.141(2) 2_655 no
Cl1 H2W 2.42(3) 2_655 no
Cl1 H1W 2.45(2) . no
Cl1 H1A 2.2900 4_554 no
Cl1 H1B 2.3900 2_645 no
O1W C1 3.412(3) . no
O1W Cl1 3.167(2) . no
O1W N1 2.704(3) . no
O1W Cl1 3.141(2) 2_645 no
O1W H7C 2.8100 . no
O1W H1C 1.8200 . no
N1 O1W 2.704(3) . no
N1 Cl1 3.1736(18) 4_555 no
N1 Cl1 3.2015(17) 2_655 no
N1 H7C 2.8800 . no
N1 H7A 2.7600 . no
C1 O1W 3.412(3) . no
C1 C3 3.556(4) 3_566 no
C2 C6 3.578(3) 3_566 no
C2 C3 3.533(4) 3_556 no
C3 C2 3.533(4) 3_556 no
C3 C1 3.556(4) 3_566 no
C6 C2 3.578(3) 3_566 no
C7 H1C 2.8800 . no
C7 H1B 2.7000 . no
H1A Cl1 2.2900 4_555 no
H1A H2 2.2600 . no
H1B C7 2.7000 . no
H1B Cl1 2.3900 2_655 no
H1B H7A 2.2900 . no
H1C H7C 2.5900 . no
H1C H2W 2.3200 . no
H1C C7 2.8800 . no
H1C H1W 2.2900 . no
H1C O1W 1.8200 . no
H1W H1C 2.2900 . no
H1W Cl1 2.45(2) . no
H2 H1A 2.2600 . no
H2W Cl1 2.42(3) 2_645 no
H2W H1C 2.3200 . no
H5 H7B 2.4200 . no
H7A H1B 2.2900 . no
H7A N1 2.7600 . no
H7B H5 2.4200 . no
H7C O1W 2.8100 . no
H7C N1 2.8800 . no
H7C H1C 2.5900 . no

loop_
_geom_hbond_atom_site_label_D
_geom_hbond_atom_site_label_H
_geom_hbond_atom_site_label_A
_geom_hbond_site_symmetry_A
_geom_hbond_distance_DH
_geom_hbond_distance_HA
_geom_hbond_distance_DA
_geom_hbond_angle_DHA
_geom_hbond_publ_flag
N1 H1A Cl1 4_555 0.8900 2.2900 3.1736(18) 170.00 yes
N1 H1B Cl1 2_655 0.8900 2.3900 3.2015(17) 152.00 yes
N1 H1C O1W . 0.8900 1.8200 2.704(3) 175.00 yes
O1W H1W Cl1 . 0.72(3) 2.45(2) 3.167(2) 177.9(14) yes
O1W H2W Cl1 2_645 0.76(3) 2.42(3) 3.141(2) 161(3) yes

loop_
_geom_torsion_atom_site_label_1
_geom_torsion_atom_site_label_2
_geom_torsion_atom_site_label_3
_geom_torsion_atom_site_label_4
_geom_torsion
_geom_torsion_publ_flag
N1 C1 C2 C3 -177.9(2) no
C6 C1 C2 C3 0.1(4) no
N1 C1 C6 C5 177.9(2) no
N1 C1 C6 C7 -3.1(3) no
C2 C1 C6 C5 0.0(3) no
C2 C1 C6 C7 179.0(2) no
C1 C2 C3 C4 0.2(4) no
C2 C3 C4 C5 -0.5(4) no
C3 C4 C5 C6 0.6(5) no
C4 C5 C6 C1 -0.3(4) no
C4 C5 C6 C7 -179.3(3) no

loop_
_cod_related_entry_id
_cod_related_entry_database
_cod_related_entry_code
1 ChemSpider 21123599
